data_3000386
loop_
_publ_author_name
'Hiroki Sawaguri'
'Nobuyuki Gokon'
'Kosuke Hayashi'
'Yoshikazu Iwamura'
'Daichi Yasuhara'

_journal_name_full 'To be published'
_chemical_formula_sum 'La0.7 Mg0.1 Mn0.9 O3 Sr0.3'
_chemical_name_common 'Lanthanum strontium manganese magnesium oxide (0.7/0.3/0.9/0.1/3)'
_space_group_name_Hall '-R 3 2"c'
_space_group_name_H-M_alt 'R -3 c :H'
_cell_angle_alpha 90.000
_cell_angle_beta 90.000
_cell_angle_gamma 120.000
_cell_length_a 5.4997
_cell_length_b 5.4997
_cell_length_c 13.3453
_cell_volume 349.572
_cod_database_code 3000386
_cod_hold_until_date 2022-10-01

loop_
_atom_site_label
_atom_site_fract_x
_atom_site_fract_y
_atom_site_fract_z
? ? ? ?
